data_4127409
loop_
_publ_author_name
'Hicks, Jamie'
'Vasko, Petra'
'Goicoechea, Jose M.'
'Aldridge, Simon'

_publ_section_title
;
 Reversible, Room-Temperature C-C Bond Activation of Benzene by an
 Isolable Metal Complex.
;
_journal_issue 28
_journal_name_full 'Journal of the American Chemical Society'
_journal_page_first 11000
_journal_page_last 11003
_journal_paper_doi 10.1021/jacs.9b05925
_journal_volume 141
_journal_year 2019
_chemical_formula_moiety 'C53 H68 Al N2 O, C18 H36 K N2 O6, C6 H6'
_chemical_formula_sum 'C77 H110 Al K N4 O7'
_chemical_formula_weight 1269.76
_space_group_crystal_system monoclinic
_space_group_IT_number 14
_space_group_name_Hall '-P 2ybc'
_space_group_name_H-M_alt 'P 1 21/c 1'
_symmetry_space_group_name_Hall '-P 2ybc'
_symmetry_space_group_name_H-M 'P 1 21/c 1'
_atom_sites_solution_hydrogens mixed
_audit_creation_method SHELXL-2018/3
_cell_angle_alpha 90
_cell_angle_beta 94.6210(10)
_cell_angle_gamma 90
_cell_formula_units_Z 4
_cell_length_a 18.8947(2)
_cell_length_b 13.24500(10)
_cell_length_c 29.8151(3)
_cell_measurement_reflns_used 16343
_cell_measurement_temperature 150(2)
_cell_measurement_theta_max 75.8720
_cell_measurement_theta_min 3.6140
_cell_volume 7437.28(12)
_computing_cell_refinement 'CrysAlisPro 1.171.39.46 (Rigaku OD, 2018)'
_computing_data_collection 'CrysAlisPro 1.171.39.46 (Rigaku OD, 2018)'
_computing_data_reduction 'CrysAlisPro 1.171.39.46 (Rigaku OD, 2018)'
_computing_structure_refinement 'SHELXL-2018/3 (Sheldrick, 2018)'
_computing_structure_solution 'SHELXT 2018/2 (Sheldrick, 2018)'
_diffrn_ambient_temperature 150(2)
_diffrn_detector_area_resol_mean 10.4102
_diffrn_measured_fraction_theta_full 0.999
_diffrn_measured_fraction_theta_max 0.989
_diffrn_measurement_device_type 'SuperNova, Dual, Cu at home/near, Atlas'
_diffrn_measurement_method '\w scans'
_diffrn_radiation_type CuK\a
_diffrn_radiation_wavelength 1.54184
_diffrn_reflns_av_R_equivalents 0.0316
_diffrn_reflns_av_unetI/netI 0.0358
_diffrn_reflns_Laue_measured_fraction_full 0.999
_diffrn_reflns_Laue_measured_fraction_max 0.989
_diffrn_reflns_limit_h_max 23
_diffrn_reflns_limit_h_min -23
_diffrn_reflns_limit_k_max 16
_diffrn_reflns_limit_k_min -6
_diffrn_reflns_limit_l_max 35
_diffrn_reflns_limit_l_min -37
_diffrn_reflns_number 44952
_diffrn_reflns_point_group_measured_fraction_full 0.999
_diffrn_reflns_point_group_measured_fraction_max 0.989
_diffrn_reflns_theta_full 67.684
_diffrn_reflns_theta_max 76.124
_diffrn_reflns_theta_min 3.638
_diffrn_source 'micro-focus sealed X-ray tube'
_exptl_absorpt_coefficient_mu 1.153
_exptl_absorpt_correction_T_max 1.00000
_exptl_absorpt_correction_T_min 0.85766
_exptl_absorpt_correction_type multi-scan
_exptl_absorpt_process_details
;
CrysAlisPro 1.171.39.46 (Rigaku Oxford Diffraction, 2018)
Empirical absorption correction using spherical harmonics,
 implemented in SCALE3 ABSPACK scaling algorithm.
;
_exptl_crystal_colour colourless
_exptl_crystal_density_diffrn 1.134
_exptl_crystal_description plate
_exptl_crystal_F_000 2752
_exptl_crystal_size_max 0.280
_exptl_crystal_size_mid 0.220
_exptl_crystal_size_min 0.060
_refine_diff_density_max 0.672
_refine_diff_density_min -0.317
_refine_diff_density_rms 0.042
_refine_ls_extinction_method none
_refine_ls_goodness_of_fit_ref 1.022
_refine_ls_hydrogen_treatment mixed
_refine_ls_matrix_type full
_refine_ls_number_parameters 861
_refine_ls_number_reflns 15372
_refine_ls_number_restraints 84
_refine_ls_restrained_S_all 1.085
_refine_ls_R_factor_all 0.0534
_refine_ls_R_factor_gt 0.0409
_refine_ls_shift/su_max 0.001
_refine_ls_shift/su_mean 0.000
_refine_ls_structure_factor_coef Fsqd
_refine_ls_weighting_details 'w=1/[\s^2^(Fo^2^)+(0.0548P)^2^+1.9800P] where P=(Fo^2^+2Fc^2^)/3'
_refine_ls_weighting_scheme calc
_refine_ls_wR_factor_gt 0.1032
_refine_ls_wR_factor_ref 0.1139
_reflns_Friedel_coverage 0.000
_reflns_number_gt 12620
_reflns_number_total 15372
_reflns_threshold_expression 'I > 2\s(I)'
_cod_data_source_file ja9b05925_si_005.cif
_cod_data_source_block compound_5
_cod_database_code 4127409
_shelx_shelxl_version_number 2018/3
_shelx_space_group_comment
;
The symmetry employed for this shelxl refinement is uniquely defined
by the following loop, which should always be used as a source of
symmetry information in preference to the above space-group names.
They are only intended as comments.
;
_shelx_estimated_absorpt_t_min 0.738
_shelx_estimated_absorpt_t_max 0.934

loop_
_space_group_symop_operation_xyz
'x, y, z'
'-x, y+1/2, -z+1/2'
'-x, -y, -z'
'x, -y-1/2, z-1/2'

loop_
_atom_site_label
_atom_site_type_symbol
_atom_site_fract_x
_atom_site_fract_y
_atom_site_fract_z
_atom_site_U_iso_or_equiv
_atom_site_adp_type
_atom_site_occupancy
_atom_site_site_symmetry_order
_atom_site_calc_flag
_atom_site_refinement_flags_posn
_atom_site_refinement_flags_adp
_atom_site_refinement_flags_occupancy
_atom_site_disorder_assembly
_atom_site_disorder_group
K1 K 0.26526(2) 0.30344(2) 0.82302(2) 0.02904(8) Uani 1 1 d . . . . .
Al1 Al 0.25849(2) 0.63339(3) 0.66397(2) 0.02193(9) Uani 1 1 d . . . . .
O1 O 0.29356(5) 0.77519(6) 0.63686(3) 0.02149(18) Uani 1 1 d . . . . .
O2 O 0.40234(6) 0.27871(9) 0.79402(4) 0.0371(2) Uani 1 1 d . . . . .
O3 O 0.38609(6) 0.39256(9) 0.87171(4) 0.0372(2) Uani 1 1 d . . . . .
O4 O 0.23630(7) 0.09404(8) 0.81401(4) 0.0372(2) Uani 1 1 d . . . . .
O5 O 0.23558(7) 0.19004(9) 0.90011(4) 0.0425(3) Uani 1 1 d . . . . .
O6 O 0.18282(6) 0.36024(8) 0.74661(4) 0.0348(2) Uani 1 1 d . . . . .
O7 O 0.15812(7) 0.45003(9) 0.82934(4) 0.0403(3) Uani 1 1 d . . . . .
N1 N 0.17212(6) 0.71685(8) 0.65756(4) 0.0243(2) Uani 1 1 d . . . . .
N2 N 0.32671(6) 0.59526(8) 0.62002(4) 0.0232(2) Uani 1 1 d . . . . .
N3 N 0.28435(7) 0.19923(9) 0.73445(4) 0.0318(3) Uani 1 1 d . . . . .
N4 N 0.24963(9) 0.41086(11) 0.91238(5) 0.0411(3) Uani 1 1 d . . . . .
H1 H 0.2199(12) 0.5262(17) 0.6665(8) 0.049 Uiso 1 1 d . U . . .
C1 C 0.23973(7) 0.84584(9) 0.62733(4) 0.0217(2) Uani 1 1 d . . . . .
C2 C 0.17367(7) 0.81277(10) 0.63976(5) 0.0245(3) Uani 1 1 d . . . . .
C3 C 0.11761(8) 0.88098(11) 0.63021(6) 0.0312(3) Uani 1 1 d . . . . .
H3 H 0.071672 0.864598 0.638833 0.037 Uiso 1 1 calc R U . . .
C4 C 0.12797(8) 0.97292(11) 0.60820(6) 0.0334(3) Uani 1 1 d . . . . .
C5 C 0.19517(8) 0.99892(10) 0.59587(5) 0.0296(3) Uani 1 1 d . . . . .
H5 H 0.201836 1.061223 0.580991 0.035 Uiso 1 1 calc R U . . .
C6 C 0.25303(7) 0.93395(9) 0.60522(5) 0.0233(3) Uani 1 1 d . . . . .
C7 C 0.32891(7) 0.95261(9) 0.59236(5) 0.0241(3) Uani 1 1 d . . . . .
C8 C 0.35859(7) 0.84996(9) 0.57902(4) 0.0220(2) Uani 1 1 d . . . . .
C9 C 0.40343(7) 0.83294(10) 0.54451(5) 0.0244(3) Uani 1 1 d . . . . .
H9 H 0.418141 0.888243 0.527225 0.029 Uiso 1 1 calc R U . . .
C10 C 0.42673(8) 0.73546(10) 0.53528(5) 0.0259(3) Uani 1 1 d . . . . .
C11 C 0.40459(8) 0.65348(10) 0.56055(5) 0.0258(3) Uani 1 1 d . . . . .
H11 H 0.421231 0.587634 0.554399 0.031 Uiso 1 1 calc R U . . .
C12 C 0.35838(7) 0.66665(9) 0.59474(4) 0.0225(2) Uani 1 1 d . . . . .
C13 C 0.33970(7) 0.76712(10) 0.60286(4) 0.0215(2) Uani 1 1 d . . . . .
C14 C 0.47294(9) 0.71448(11) 0.49596(5) 0.0322(3) Uani 1 1 d . . . . .
C15 C 0.49674(12) 0.81225(13) 0.47402(6) 0.0457(4) Uani 1 1 d . . . . .
H15A H 0.521005 0.855652 0.497022 0.068 Uiso 1 1 calc R U . . .
H15B H 0.455137 0.847602 0.459937 0.068 Uiso 1 1 calc R U . . .
H15C H 0.529293 0.795927 0.451080 0.068 Uiso 1 1 calc R U . . .
C16 C 0.43045(11) 0.65113(15) 0.45996(6) 0.0450(4) Uani 1 1 d . . . . .
H16A H 0.460818 0.634022 0.435922 0.067 Uiso 1 1 calc R U . . .
H16B H 0.389407 0.689994 0.447377 0.067 Uiso 1 1 calc R U . . .
H16C H 0.414044 0.588966 0.473627 0.067 Uiso 1 1 calc R U . . .
C17 C 0.53980(10) 0.65576(13) 0.51237(6) 0.0418(4) Uani 1 1 d . . . . .
H17A H 0.568300 0.642686 0.486947 0.063 Uiso 1 1 calc R U . . .
H17B H 0.526213 0.591467 0.525499 0.063 Uiso 1 1 calc R U . . .
H17C H 0.567720 0.695511 0.535190 0.063 Uiso 1 1 calc R U . . .
C18 C 0.37385(8) 0.99349(11) 0.63395(6) 0.0340(3) Uani 1 1 d . . . . .
H18A H 0.422436 1.006184 0.626089 0.051 Uiso 1 1 calc R U . . .
H18B H 0.374671 0.943664 0.658282 0.051 Uiso 1 1 calc R U . . .
H18C H 0.352991 1.056594 0.643881 0.051 Uiso 1 1 calc R U . . .
C19 C 0.33008(9) 1.02910(10) 0.55414(6) 0.0359(3) Uani 1 1 d . . . . .
H19A H 0.300816 1.004199 0.527816 0.054 Uiso 1 1 calc R U . . .
H19B H 0.379016 1.038470 0.546273 0.054 Uiso 1 1 calc R U . . .
H19C H 0.311144 1.093746 0.563784 0.054 Uiso 1 1 calc R U . . .
C20 C 0.06433(9) 1.04323(13) 0.59704(8) 0.0457(4) Uani 1 1 d . U . . .
C21 C 0.0084(3) 0.9871(5) 0.56813(19) 0.0644(14) Uani 0.659(7) 1 d . U P A 1
H21A H -0.032531 1.031299 0.561079 0.097 Uiso 0.659(7) 1 calc R U P A 1
H21B H -0.006537 0.927407 0.584346 0.097 Uiso 0.659(7) 1 calc R U P A 1
H21C H 0.027994 0.965959 0.540153 0.097 Uiso 0.659(7) 1 calc R U P A 1
C22 C 0.0311(2) 1.0726(3) 0.64262(15) 0.0606(11) Uani 0.659(7) 1 d . U P A 1
H22A H 0.067772 1.103103 0.663436 0.091 Uiso 0.659(7) 1 calc R U P A 1
H22B H 0.012565 1.011767 0.656305 0.091 Uiso 0.659(7) 1 calc R U P A 1
H22C H -0.007677 1.120983 0.636204 0.091 Uiso 0.659(7) 1 calc R U P A 1
C23 C 0.0839(2) 1.1411(4) 0.5763(3) 0.0848(19) Uani 0.659(7) 1 d . U P A 1
H23A H 0.101516 1.128284 0.546804 0.127 Uiso 0.659(7) 1 calc R U P A 1
H23B H 0.121006 1.174471 0.595846 0.127 Uiso 0.659(7) 1 calc R U P A 1
H23C H 0.041963 1.184841 0.572655 0.127 Uiso 0.659(7) 1 calc R U P A 1
C24 C 0.10832(7) 0.69029(10) 0.67785(5) 0.0258(3) Uani 1 1 d . . . . .
C25 C 0.09393(7) 0.73292(10) 0.71949(5) 0.0273(3) Uani 1 1 d . . . . .
C26 C 0.03165(8) 0.70544(11) 0.73890(6) 0.0336(3) Uani 1 1 d . . . . .
H26 H 0.021915 0.733967 0.766990 0.040 Uiso 1 1 calc R U . . .
C27 C -0.01592(8) 0.63774(12) 0.71807(6) 0.0375(4) Uani 1 1 d . . . . .
H27 H -0.057984 0.619986 0.731634 0.045 Uiso 1 1 calc R U . . .
C28 C -0.00166(8) 0.59620(12) 0.67736(6) 0.0369(3) Uani 1 1 d . . . . .
H28 H -0.034185 0.549124 0.663206 0.044 Uiso 1 1 calc R U . . .
C29 C 0.05933(8) 0.62158(11) 0.65642(6) 0.0321(3) Uani 1 1 d . . . . .
C30 C 0.06977(10) 0.57923(16) 0.61012(7) 0.0481(4) Uani 1 1 d . . . . .
H30 H 0.121950 0.576728 0.606665 0.058 Uiso 1 1 calc R U . . .
C31 C 0.04035(18) 0.47348(17) 0.60279(9) 0.0726(7) Uani 1 1 d . . . . .
H31A H 0.057734 0.430219 0.627978 0.109 Uiso 1 1 calc R U . . .
H31B H 0.055953 0.446081 0.574688 0.109 Uiso 1 1 calc R U . . .
H31C H -0.011639 0.475795 0.600966 0.109 Uiso 1 1 calc R U . . .
C32 C 0.0362(3) 0.6484(2) 0.57415(9) 0.1005(11) Uani 1 1 d . U . . .
H32A H 0.048327 0.625079 0.544531 0.151 Uiso 1 1 calc R U . . .
H32B H 0.054098 0.717271 0.579328 0.151 Uiso 1 1 calc R U . . .
H32C H -0.015451 0.647862 0.575268 0.151 Uiso 1 1 calc R U . . .
C33 C 0.14231(8) 0.80969(10) 0.74448(5) 0.0288(3) Uani 1 1 d . . . . .
H33 H 0.182784 0.824052 0.725796 0.035 Uiso 1 1 calc R U . . .
C34 C 0.17282(9) 0.76896(11) 0.78999(5) 0.0345(3) Uani 1 1 d . . . . .
H34A H 0.133910 0.752999 0.808649 0.052 Uiso 1 1 calc R U . . .
H34B H 0.203699 0.820070 0.805147 0.052 Uiso 1 1 calc R U . . .
H34C H 0.200395 0.707711 0.785350 0.052 Uiso 1 1 calc R U . . .
C35 C 0.10255(9) 0.90902(12) 0.75094(7) 0.0418(4) Uani 1 1 d . . . . .
H35A H 0.084870 0.935845 0.721511 0.063 Uiso 1 1 calc R U . . .
H35B H 0.134923 0.958045 0.766306 0.063 Uiso 1 1 calc R U . . .
H35C H 0.062484 0.896612 0.769126 0.063 Uiso 1 1 calc R U . . .
C36 C 0.35387(8) 0.49492(9) 0.61805(5) 0.0248(3) Uani 1 1 d . . . . .
C37 C 0.31396(8) 0.41943(11) 0.59406(5) 0.0296(3) Uani 1 1 d . . . . .
C38 C 0.34003(10) 0.32057(11) 0.59503(5) 0.0357(3) Uani 1 1 d . . . . .
H38 H 0.313246 0.269136 0.579276 0.043 Uiso 1 1 calc R U . . .
C39 C 0.40369(10) 0.29604(10) 0.61832(6) 0.0363(4) Uani 1 1 d . . . . .
H39 H 0.419890 0.228112 0.619076 0.044 Uiso 1 1 calc R U . . .
C40 C 0.44380(9) 0.37040(11) 0.64054(5) 0.0331(3) Uani 1 1 d . . . . .
H40 H 0.488139 0.353416 0.655986 0.040 Uiso 1 1 calc R U . . .
C41 C 0.42006(8) 0.47084(10) 0.64065(5) 0.0275(3) Uani 1 1 d . . . . .
C42 C 0.46803(8) 0.54955(11) 0.66450(6) 0.0315(3) Uani 1 1 d . . . . .
H42 H 0.444120 0.616687 0.660550 0.038 Uiso 1 1 calc R U . . .
C43 C 0.53938(9) 0.55555(14) 0.64321(6) 0.0405(4) Uani 1 1 d . . . . .
H43A H 0.563748 0.490344 0.646518 0.061 Uiso 1 1 calc R U . . .
H43B H 0.568981 0.608099 0.658345 0.061 Uiso 1 1 calc R U . . .
H43C H 0.530868 0.572029 0.611181 0.061 Uiso 1 1 calc R U . . .
C44 C 0.48086(9) 0.52905(13) 0.71498(6) 0.0367(3) Uani 1 1 d . . . . .
H44A H 0.435155 0.522973 0.728127 0.055 Uiso 1 1 calc R U . . .
H44B H 0.507993 0.584954 0.729396 0.055 Uiso 1 1 calc R U . . .
H44C H 0.507645 0.466085 0.719760 0.055 Uiso 1 1 calc R U . . .
C45 C 0.24580(9) 0.44555(13) 0.56631(6) 0.0388(4) Uani 1 1 d . . . . .
H45 H 0.221604 0.499858 0.582667 0.047 Uiso 1 1 calc R U . . .
C46 C 0.26066(12) 0.48750(17) 0.52039(7) 0.0546(5) Uani 1 1 d . . . . .
H46A H 0.291381 0.546966 0.524411 0.082 Uiso 1 1 calc R U . . .
H46B H 0.215793 0.506656 0.503800 0.082 Uiso 1 1 calc R U . . .
H46C H 0.284370 0.435838 0.503454 0.082 Uiso 1 1 calc R U . . .
C47 C 0.19421(13) 0.35679(19) 0.56009(8) 0.0612(6) Uani 1 1 d . . . . .
H47A H 0.215931 0.302861 0.543356 0.092 Uiso 1 1 calc R U . . .
H47B H 0.150320 0.379284 0.543293 0.092 Uiso 1 1 calc R U . . .
H47C H 0.183328 0.331337 0.589617 0.092 Uiso 1 1 calc R U . . .
C48 C 0.30990(7) 0.66169(11) 0.72424(5) 0.0269(3) Uani 1 1 d . . . . .
C49 C 0.31442(9) 0.58499(12) 0.75697(6) 0.0350(3) Uani 1 1 d . . . . .
H49 H 0.293907 0.521096 0.749476 0.042 Uiso 1 1 calc R U . . .
C50 C 0.34783(10) 0.59888(16) 0.80004(6) 0.0454(4) Uani 1 1 d . . . . .
H50 H 0.350200 0.544743 0.821003 0.054 Uiso 1 1 calc R U . . .
C51 C 0.37745(11) 0.69133(18) 0.81219(6) 0.0513(5) Uani 1 1 d . . . . .
H51 H 0.399957 0.701239 0.841517 0.062 Uiso 1 1 calc R U . . .
C52 C 0.37395(11) 0.76926(16) 0.78119(6) 0.0484(4) Uani 1 1 d . . . . .
H52 H 0.393932 0.833211 0.789215 0.058 Uiso 1 1 calc R U . . .
C53 C 0.34103(9) 0.75384(13) 0.73809(5) 0.0353(3) Uani 1 1 d . . . . .
H53 H 0.339664 0.808179 0.717243 0.042 Uiso 1 1 calc R U . . .
C54 C 0.36011(9) 0.19156(12) 0.72720(6) 0.0378(3) Uani 1 1 d . . . . .
H54A H 0.365287 0.187172 0.694482 0.045 Uiso 1 1 calc R U . . .
H54B H 0.379274 0.128454 0.741221 0.045 Uiso 1 1 calc R U . . .
C55 C 0.40341(9) 0.27960(12) 0.74633(6) 0.0378(3) Uani 1 1 d . . . . .
H55A H 0.452898 0.274037 0.737943 0.045 Uiso 1 1 calc R U . . .
H55B H 0.383166 0.343735 0.734014 0.045 Uiso 1 1 calc R U . . .
C56 C 0.45859(9) 0.33718(14) 0.81537(7) 0.0435(4) Uani 1 1 d . . . . .
H56A H 0.457243 0.406504 0.802907 0.052 Uiso 1 1 calc R U . . .
H56B H 0.504898 0.306541 0.809879 0.052 Uiso 1 1 calc R U . . .
C57 C 0.45009(9) 0.34047(14) 0.86482(7) 0.0432(4) Uani 1 1 d . . . . .
H57A H 0.448182 0.271007 0.876930 0.052 Uiso 1 1 calc R U . . .
H57B H 0.490981 0.375791 0.880664 0.052 Uiso 1 1 calc R U . . .
C58 C 0.38191(11) 0.41872(14) 0.91744(6) 0.0457(4) Uani 1 1 d . . . . .
H58A H 0.422432 0.462628 0.927683 0.055 Uiso 1 1 calc R U . . .
H58B H 0.384216 0.356964 0.936214 0.055 Uiso 1 1 calc R U . . .
C59 C 0.31332(11) 0.47318(14) 0.92253(6) 0.0451(4) Uani 1 1 d . . . . .
H59A H 0.313375 0.498297 0.953803 0.054 Uiso 1 1 calc R U . . .
H59B H 0.310728 0.532574 0.902301 0.054 Uiso 1 1 calc R U . . .
C60 C 0.25294(9) 0.09746(12) 0.73577(6) 0.0361(3) Uani 1 1 d . . . . .
H60A H 0.269794 0.056398 0.711006 0.043 Uiso 1 1 calc R U . . .
H60B H 0.200636 0.102944 0.730837 0.043 Uiso 1 1 calc R U . . .
C61 C 0.27194(9) 0.04461(12) 0.77995(6) 0.0367(3) Uani 1 1 d . . . . .
H61A H 0.257258 -0.027092 0.777780 0.044 Uiso 1 1 calc R U . . .
H61B H 0.323918 0.047165 0.787412 0.044 Uiso 1 1 calc R U . . .
C62 C 0.24522(12) 0.04210(13) 0.85583(6) 0.0468(4) Uani 1 1 d . . . . .
H62A H 0.296055 0.041048 0.866869 0.056 Uiso 1 1 calc R U . . .
H62B H 0.228616 -0.028495 0.851999 0.056 Uiso 1 1 calc R U . . .
C63 C 0.20305(12) 0.09546(15) 0.88889(6) 0.0493(5) Uani 1 1 d . . . . .
H63A H 0.153872 0.106298 0.875692 0.059 Uiso 1 1 calc R U . . .
H63B H 0.201126 0.053862 0.916355 0.059 Uiso 1 1 calc R U . . .
C64 C 0.19757(12) 0.24523(16) 0.93096(6) 0.0500(5) Uani 1 1 d . . . . .
H64A H 0.187268 0.201494 0.956562 0.060 Uiso 1 1 calc R U . . .
H64B H 0.151894 0.268912 0.916003 0.060 Uiso 1 1 calc R U . . .
C65 C 0.24190(13) 0.33464(16) 0.94777(6) 0.0518(5) Uani 1 1 d . . . . .
H65A H 0.219489 0.366500 0.973117 0.062 Uiso 1 1 calc R U . . .
H65B H 0.289579 0.310620 0.959250 0.062 Uiso 1 1 calc R U . . .
C66 C 0.24828(11) 0.25988(13) 0.69818(5) 0.0406(4) Uani 1 1 d . . . . .
H66A H 0.243319 0.218614 0.670418 0.049 Uiso 1 1 calc R U . . .
H66B H 0.278537 0.318659 0.692273 0.049 Uiso 1 1 calc R U . . .
C67 C 0.17594(10) 0.29755(14) 0.70809(6) 0.0414(4) Uani 1 1 d . . . . .
H67A H 0.154365 0.336116 0.682022 0.050 Uiso 1 1 calc R U . . .
H67B H 0.144593 0.239655 0.713496 0.050 Uiso 1 1 calc R U . . .
C68 C 0.11822(9) 0.41133(13) 0.75355(7) 0.0432(4) Uani 1 1 d . . . . .
H68A H 0.083558 0.363290 0.764731 0.052 Uiso 1 1 calc R U . . .
H68B H 0.097537 0.440307 0.724818 0.052 Uiso 1 1 calc R U . . .
C69 C 0.13371(10) 0.49334(13) 0.78715(7) 0.0423(4) Uani 1 1 d . . . . .
H69A H 0.170436 0.539053 0.776700 0.051 Uiso 1 1 calc R U . . .
H69B H 0.090203 0.533378 0.790510 0.051 Uiso 1 1 calc R U . . .
C70 C 0.17503(10) 0.52577(13) 0.86232(7) 0.0446(4) Uani 1 1 d . . . . .
H70A H 0.135759 0.575234 0.862412 0.053 Uiso 1 1 calc R U . . .
H70B H 0.218604 0.562092 0.855362 0.053 Uiso 1 1 calc R U . . .
C71 C 0.18640(12) 0.47551(16) 0.90778(7) 0.0503(4) Uani 1 1 d . . . . .
H71A H 0.190848 0.528285 0.931355 0.060 Uiso 1 1 calc R U . . .
H71B H 0.144134 0.434186 0.912897 0.060 Uiso 1 1 calc R U . . .
C72 C 0.11476(15) 0.7735(2) 0.48309(9) 0.0694(6) Uani 1 1 d D U . . .
H72 H 0.076239 0.793904 0.499593 0.083 Uiso 1 1 calc R U . . .
C73 C 0.10223(13) 0.72813(19) 0.44222(10) 0.0707(6) Uani 1 1 d D U . . .
H73 H 0.054637 0.715615 0.430822 0.085 Uiso 1 1 calc R U . . .
C74 C 0.15549(15) 0.7007(2) 0.41770(8) 0.0685(6) Uani 1 1 d D U . . .
H74 H 0.145524 0.668666 0.389395 0.082 Uiso 1 1 calc R U . . .
C75 C 0.22384(16) 0.7190(2) 0.43348(11) 0.0848(8) Uani 1 1 d D U . . .
H75 H 0.261658 0.702007 0.415727 0.102 Uiso 1 1 calc R U . . .
C76 C 0.23823(14) 0.7625(2) 0.47566(12) 0.0833(8) Uani 1 1 d D U . . .
H76 H 0.285954 0.773405 0.487213 0.100 Uiso 1 1 calc R U . . .
C77 C 0.18369(16) 0.78958(18) 0.50034(8) 0.0686(6) Uani 1 1 d D U . . .
H77 H 0.193085 0.819283 0.529206 0.082 Uiso 1 1 calc R U . . .
C21A C -0.0042(5) 0.9892(8) 0.5868(4) 0.058(2) Uani 0.341(7) 1 d . U P A 2
H21D H -0.018987 0.957902 0.614374 0.088 Uiso 0.341(7) 1 calc R U P A 2
H21E H 0.001816 0.936756 0.564249 0.088 Uiso 0.341(7) 1 calc R U P A 2
H21F H -0.040591 1.037238 0.575157 0.088 Uiso 0.341(7) 1 calc R U P A 2
C22A C 0.0653(5) 1.1232(7) 0.6305(3) 0.066(2) Uani 0.341(7) 1 d . U P A 2
H22D H 0.025555 1.169369 0.623115 0.099 Uiso 0.341(7) 1 calc R U P A 2
H22E H 0.110154 1.160532 0.630586 0.099 Uiso 0.341(7) 1 calc R U P A 2
H22F H 0.061021 1.093709 0.660273 0.099 Uiso 0.341(7) 1 calc R U P A 2
C23A C 0.0760(3) 1.1011(6) 0.5496(3) 0.0483(17) Uani 0.341(7) 1 d . U P A 2
H23D H 0.036239 1.147358 0.542198 0.072 Uiso 0.341(7) 1 calc R U P A 2
H23E H 0.078193 1.051212 0.525514 0.072 Uiso 0.341(7) 1 calc R U P A 2
H23F H 0.120449 1.139505 0.552774 0.072 Uiso 0.341(7) 1 calc R U P A 2

loop_
_atom_site_aniso_label
_atom_site_aniso_U_11
_atom_site_aniso_U_22
_atom_site_aniso_U_33
_atom_site_aniso_U_23
_atom_site_aniso_U_13
_atom_site_aniso_U_12
K1 0.03134(15) 0.02998(14) 0.02560(14) 0.00259(11) 0.00107(11) -0.00146(11)
Al1 0.02426(18) 0.01715(16) 0.02507(19) 0.00118(14) 0.00614(15) -0.00096(13)
O1 0.0251(4) 0.0178(4) 0.0223(4) 0.0012(3) 0.0069(4) 0.0003(3)
O2 0.0325(6) 0.0400(6) 0.0389(6) 0.0009(5) 0.0044(5) -0.0097(5)
O3 0.0390(6) 0.0397(6) 0.0315(6) 0.0023(5) -0.0062(5) -0.0025(5)
O4 0.0483(7) 0.0325(5) 0.0309(5) 0.0065(4) 0.0037(5) -0.0047(5)
O5 0.0532(7) 0.0426(6) 0.0317(6) 0.0025(5) 0.0042(5) -0.0151(5)
O6 0.0350(6) 0.0345(5) 0.0333(6) 0.0028(4) -0.0062(4) 0.0005(4)
O7 0.0434(6) 0.0319(5) 0.0455(7) 0.0004(5) 0.0026(5) 0.0046(5)
N1 0.0229(5) 0.0204(5) 0.0299(6) 0.0028(4) 0.0052(4) -0.0016(4)
N2 0.0282(5) 0.0165(5) 0.0257(5) -0.0004(4) 0.0071(4) -0.0008(4)
N3 0.0369(7) 0.0297(6) 0.0295(6) 0.0003(5) 0.0065(5) -0.0054(5)
N4 0.0518(9) 0.0432(7) 0.0288(7) -0.0017(6) 0.0069(6) -0.0057(6)
C1 0.0246(6) 0.0179(5) 0.0228(6) -0.0007(5) 0.0032(5) 0.0015(5)
C2 0.0263(6) 0.0210(6) 0.0264(6) 0.0007(5) 0.0035(5) -0.0019(5)
C3 0.0238(6) 0.0272(6) 0.0432(8) 0.0064(6) 0.0054(6) -0.0002(5)
C4 0.0301(7) 0.0261(6) 0.0441(9) 0.0068(6) 0.0035(6) 0.0046(6)
C5 0.0338(7) 0.0202(6) 0.0350(7) 0.0056(5) 0.0046(6) 0.0007(5)
C6 0.0283(7) 0.0186(5) 0.0236(6) -0.0014(5) 0.0056(5) -0.0012(5)
C7 0.0298(7) 0.0173(5) 0.0262(6) -0.0015(5) 0.0086(5) -0.0021(5)
C8 0.0260(6) 0.0177(5) 0.0226(6) -0.0017(5) 0.0038(5) -0.0020(5)
C9 0.0301(7) 0.0207(6) 0.0233(6) 0.0007(5) 0.0073(5) -0.0033(5)
C10 0.0306(7) 0.0248(6) 0.0232(6) -0.0013(5) 0.0081(5) -0.0011(5)
C11 0.0317(7) 0.0185(5) 0.0282(7) -0.0035(5) 0.0082(5) 0.0002(5)
C12 0.0260(6) 0.0186(5) 0.0231(6) -0.0011(5) 0.0037(5) -0.0014(5)
C13 0.0239(6) 0.0202(6) 0.0211(6) -0.0017(5) 0.0052(5) -0.0009(5)
C14 0.0424(8) 0.0259(6) 0.0304(7) -0.0028(6) 0.0167(6) -0.0006(6)
C15 0.0662(12) 0.0334(8) 0.0423(9) 0.0019(7) 0.0350(9) 0.0012(8)
C16 0.0549(11) 0.0501(9) 0.0319(8) -0.0127(7) 0.0154(7) -0.0022(8)
C17 0.0413(9) 0.0412(8) 0.0457(9) 0.0005(7) 0.0212(7) 0.0053(7)
C18 0.0335(7) 0.0296(7) 0.0398(8) -0.0141(6) 0.0089(6) -0.0074(6)
C19 0.0476(9) 0.0202(6) 0.0427(9) 0.0066(6) 0.0213(7) 0.0027(6)
C20 0.0322(8) 0.0353(8) 0.0698(12) 0.0182(8) 0.0042(8) 0.0088(6)
C21 0.047(3) 0.076(3) 0.068(3) 0.023(3) -0.007(2) 0.019(2)
C22 0.0423(18) 0.0531(19) 0.087(3) 0.0016(18) 0.0077(17) 0.0252(16)
C23 0.050(2) 0.057(2) 0.151(5) 0.058(3) 0.028(3) 0.0228(18)
C24 0.0230(6) 0.0201(6) 0.0347(7) 0.0062(5) 0.0044(5) -0.0002(5)
C25 0.0243(6) 0.0217(6) 0.0363(7) 0.0055(5) 0.0055(6) 0.0006(5)
C26 0.0303(7) 0.0298(7) 0.0423(8) 0.0048(6) 0.0127(6) 0.0014(6)
C27 0.0259(7) 0.0331(7) 0.0551(10) 0.0094(7) 0.0130(7) -0.0034(6)
C28 0.0258(7) 0.0299(7) 0.0551(10) 0.0031(7) 0.0032(7) -0.0065(6)
C29 0.0270(7) 0.0281(6) 0.0413(8) 0.0018(6) 0.0026(6) -0.0029(5)
C30 0.0362(9) 0.0582(11) 0.0506(10) -0.0181(9) 0.0074(8) -0.0165(8)
C31 0.106(2) 0.0471(11) 0.0622(14) -0.0175(10) -0.0085(14) -0.0065(12)
C32 0.183(3) 0.0729(16) 0.0459(13) 0.0046(12) 0.0125(17) -0.0125(19)
C33 0.0282(7) 0.0233(6) 0.0360(8) 0.0000(5) 0.0095(6) 0.0005(5)
C34 0.0411(8) 0.0291(7) 0.0340(8) -0.0023(6) 0.0072(6) -0.0031(6)
C35 0.0381(8) 0.0264(7) 0.0613(11) -0.0043(7) 0.0071(8) 0.0035(6)
C36 0.0333(7) 0.0174(5) 0.0253(6) 0.0002(5) 0.0113(5) -0.0014(5)
C37 0.0394(8) 0.0230(6) 0.0282(7) -0.0039(5) 0.0129(6) -0.0051(6)
C38 0.0541(10) 0.0205(6) 0.0351(8) -0.0077(6) 0.0201(7) -0.0082(6)
C39 0.0586(10) 0.0159(6) 0.0375(8) 0.0014(5) 0.0241(7) 0.0051(6)
C40 0.0411(8) 0.0247(6) 0.0353(8) 0.0053(6) 0.0149(6) 0.0073(6)
C41 0.0332(7) 0.0203(6) 0.0305(7) 0.0016(5) 0.0109(6) 0.0017(5)
C42 0.0310(7) 0.0245(6) 0.0392(8) 0.0017(6) 0.0038(6) 0.0015(5)
C43 0.0361(8) 0.0427(8) 0.0433(9) 0.0068(7) 0.0064(7) -0.0059(7)
C44 0.0335(8) 0.0388(8) 0.0382(8) -0.0020(7) 0.0049(6) -0.0002(6)
C45 0.0412(9) 0.0368(8) 0.0385(8) -0.0135(7) 0.0045(7) -0.0064(7)
C46 0.0568(12) 0.0558(11) 0.0491(11) 0.0097(9) -0.0091(9) -0.0179(9)
C47 0.0604(13) 0.0737(14) 0.0494(11) -0.0055(10) 0.0029(10) -0.0339(11)
C48 0.0250(6) 0.0308(6) 0.0256(6) 0.0034(5) 0.0070(5) 0.0043(5)
C49 0.0376(8) 0.0352(7) 0.0333(8) 0.0076(6) 0.0110(6) 0.0082(6)
C50 0.0463(10) 0.0600(11) 0.0308(8) 0.0168(8) 0.0085(7) 0.0163(8)
C51 0.0434(10) 0.0795(14) 0.0297(8) 0.0040(9) -0.0044(7) 0.0022(9)
C52 0.0460(10) 0.0600(11) 0.0381(9) -0.0040(8) -0.0040(8) -0.0135(8)
C53 0.0365(8) 0.0399(8) 0.0296(7) 0.0030(6) 0.0022(6) -0.0048(6)
C54 0.0424(9) 0.0323(7) 0.0406(9) -0.0049(6) 0.0159(7) -0.0059(6)
C55 0.0395(8) 0.0356(7) 0.0401(8) 0.0000(7) 0.0135(7) -0.0079(6)
C56 0.0296(8) 0.0457(9) 0.0550(11) -0.0029(8) 0.0032(7) -0.0093(7)
C57 0.0330(8) 0.0434(9) 0.0510(10) 0.0015(8) -0.0112(7) -0.0039(7)
C58 0.0562(11) 0.0470(9) 0.0314(8) 0.0008(7) -0.0123(8) -0.0102(8)
C59 0.0626(12) 0.0437(9) 0.0287(8) -0.0062(7) 0.0027(8) -0.0092(8)
C60 0.0416(8) 0.0332(7) 0.0342(8) -0.0049(6) 0.0069(7) -0.0097(6)
C61 0.0388(8) 0.0295(7) 0.0424(9) 0.0021(6) 0.0063(7) -0.0058(6)
C62 0.0693(12) 0.0343(8) 0.0359(9) 0.0098(7) -0.0006(8) -0.0132(8)
C63 0.0675(12) 0.0486(10) 0.0320(8) 0.0066(7) 0.0053(8) -0.0276(9)
C64 0.0640(12) 0.0553(10) 0.0320(8) 0.0046(8) 0.0125(8) -0.0157(9)
C65 0.0754(14) 0.0553(11) 0.0255(8) -0.0020(8) 0.0090(8) -0.0143(10)
C66 0.0562(10) 0.0418(8) 0.0238(7) 0.0015(6) 0.0035(7) -0.0062(7)
C67 0.0490(10) 0.0439(9) 0.0293(8) 0.0019(7) -0.0097(7) -0.0032(7)
C68 0.0331(8) 0.0410(8) 0.0536(10) 0.0072(8) -0.0080(7) 0.0022(7)
C69 0.0386(9) 0.0328(7) 0.0550(10) 0.0076(7) 0.0003(8) 0.0074(6)
C70 0.0441(9) 0.0364(8) 0.0539(11) -0.0069(8) 0.0088(8) 0.0057(7)
C71 0.0568(11) 0.0508(10) 0.0459(10) -0.0105(8) 0.0196(9) -0.0001(8)
C72 0.0745(15) 0.0649(13) 0.0714(14) -0.0008(11) 0.0221(12) 0.0034(11)
C73 0.0540(12) 0.0630(12) 0.0913(17) -0.0123(12) -0.0175(12) 0.0061(10)
C74 0.0861(16) 0.0681(13) 0.0485(11) -0.0123(10) -0.0113(11) 0.0170(12)
C75 0.0708(15) 0.0854(16) 0.1020(19) -0.0218(15) 0.0296(15) 0.0058(13)
C76 0.0543(13) 0.0651(13) 0.125(2) -0.0148(14) -0.0270(14) -0.0021(11)
C77 0.1013(18) 0.0539(11) 0.0468(11) -0.0048(9) -0.0176(12) 0.0059(12)
C21A 0.027(3) 0.047(3) 0.100(7) 0.025(5) -0.001(4) 0.003(2)
C22A 0.072(5) 0.058(4) 0.066(4) -0.011(3) -0.007(3) 0.040(4)
C23A 0.034(3) 0.051(3) 0.059(4) 0.027(3) -0.001(3) 0.014(2)

loop_
_atom_type_symbol
_atom_type_description
_atom_type_scat_dispersion_real
_atom_type_scat_dispersion_imag
_atom_type_scat_source
C C 0.0181 0.0091 'International Tables Vol C Tables 4.2.6.8 and 6.1.1.4'
H H 0.0000 0.0000 'International Tables Vol C Tables 4.2.6.8 and 6.1.1.4'
N N 0.0311 0.0180 'International Tables Vol C Tables 4.2.6.8 and 6.1.1.4'
O O 0.0492 0.0322 'International Tables Vol C Tables 4.2.6.8 and 6.1.1.4'
Al Al 0.2130 0.2455 'International Tables Vol C Tables 4.2.6.8 and 6.1.1.4'
K K 0.3868 1.0657 'International Tables Vol C Tables 4.2.6.8 and 6.1.1.4'

loop_
_geom_angle_atom_site_label_1
_geom_angle_atom_site_label_2
_geom_angle_atom_site_label_3
_geom_angle
O6 K1 O2 104.50(4)
O6 K1 O7 60.48(4)
O2 K1 O7 141.56(4)
O6 K1 O4 95.55(3)
O2 K1 O4 91.86(4)
O7 K1 O4 123.04(4)
O6 K1 O5 132.65(4)
O2 K1 O5 115.70(4)
O7 K1 O5 96.91(4)
O4 K1 O5 60.66(3)
O6 K1 O3 132.94(3)
O2 K1 O3 59.16(4)
O7 K1 O3 103.28(4)
O4 K1 O3 126.29(4)
O5 K1 O3 90.52(4)
O6 K1 N3 60.20(4)
O2 K1 N3 60.12(4)
O7 K1 N3 120.57(4)
O4 K1 N3 60.46(3)
O5 K1 N3 120.67(4)
O3 K1 N3 118.99(4)
O6 K1 N4 120.35(4)
O2 K1 N4 118.55(4)
O7 K1 N4 60.08(4)
O4 K1 N4 120.43(4)
O5 K1 N4 60.08(4)
O3 K1 N4 59.63(4)
N3 K1 N4 178.60(4)
N1 Al1 N2 131.25(5)
N1 Al1 C48 108.64(5)
N2 Al1 C48 110.29(6)
N1 Al1 O1 75.71(4)
N2 Al1 O1 74.88(4)
C48 Al1 O1 91.81(5)
C13 O1 C1 113.09(10)
C13 O1 Al1 115.62(7)
C1 O1 Al1 114.66(8)
C56 O2 C55 111.84(13)
C56 O2 K1 118.15(10)
C55 O2 K1 113.15(10)
C58 O3 C57 111.85(14)
C58 O3 K1 119.07(10)
C57 O3 K1 112.34(9)
C62 O4 C61 111.94(14)
C62 O4 K1 112.45(10)
C61 O4 K1 114.77(9)
C64 O5 C63 112.03(15)
C64 O5 K1 113.37(10)
C63 O5 K1 112.66(10)
C67 O6 C68 111.89(13)
C67 O6 K1 121.28(9)
C68 O6 K1 116.28(10)
C70 O7 C69 111.40(13)
C70 O7 K1 114.14(10)
C69 O7 K1 113.63(10)
C2 N1 C24 115.64(11)
C2 N1 Al1 120.81(9)
C24 N1 Al1 122.65(9)
C12 N2 C36 116.34(11)
C12 N2 Al1 121.55(9)
C36 N2 Al1 121.40(9)
C54 N3 C66 109.22(13)
C54 N3 C60 109.87(13)
C66 N3 C60 110.82(13)
C54 N3 K1 110.25(9)
C66 N3 K1 108.17(9)
C60 N3 K1 108.49(9)
C71 N4 C59 109.77(15)
C71 N4 C65 109.82(17)
C59 N4 C65 111.30(15)
C71 N4 K1 109.00(11)
C59 N4 K1 107.81(10)
C65 N4 K1 109.09(11)
C6 C1 O1 120.62(12)
C6 C1 C2 126.45(13)
O1 C1 C2 112.78(11)
N1 C2 C1 115.92(12)
N1 C2 C3 129.23(13)
C1 C2 C3 114.78(12)
C2 C3 C4 121.44(14)
C5 C4 C3 120.12(14)
C5 C4 C20 120.47(14)
C3 C4 C20 119.39(14)
C4 C5 C6 120.57(13)
C1 C6 C5 116.57(13)
C1 C6 C7 117.89(12)
C5 C6 C7 125.53(12)
C19 C7 C6 111.32(12)
C19 C7 C8 111.53(11)
C6 C7 C8 106.88(10)
C19 C7 C18 109.08(12)
C6 C7 C18 108.69(11)
C8 C7 C18 109.27(12)
C13 C8 C9 116.73(12)
C13 C8 C7 117.33(12)
C9 C8 C7 125.94(12)
C10 C9 C8 120.73(12)
C9 C10 C11 119.73(12)
C9 C10 C14 121.49(12)
C11 C10 C14 118.68(12)
C10 C11 C12 121.51(12)
N2 C12 C13 115.53(12)
N2 C12 C11 129.43(12)
C13 C12 C11 114.99(12)
C8 C13 O1 121.35(11)
C8 C13 C12 126.20(12)
O1 C13 C12 112.28(11)
C17 C14 C15 107.61(15)
C17 C14 C16 108.50(14)
C15 C14 C16 108.52(15)
C17 C14 C10 110.60(13)
C15 C14 C10 112.05(12)
C16 C14 C10 109.47(13)
C22A C20 C21A 117.0(6)
C23 C20 C21 112.2(4)
C22A C20 C4 109.1(3)
C21A C20 C4 113.9(4)
C23 C20 C4 113.6(2)
C21 C20 C4 109.0(3)
C23 C20 C22 105.6(3)
C21 C20 C22 107.6(3)
C4 C20 C22 108.63(18)
C22A C20 C23A 104.8(5)
C21A C20 C23A 102.9(5)
C4 C20 C23A 108.3(3)
C25 C24 C29 119.35(13)
C25 C24 N1 120.07(12)
C29 C24 N1 120.59(13)
C26 C25 C24 119.19(14)
C26 C25 C33 117.58(14)
C24 C25 C33 123.22(12)
C27 C26 C25 121.37(15)
C28 C27 C26 119.27(14)
C27 C28 C29 121.64(15)
C28 C29 C24 119.17(15)
C28 C29 C30 119.37(15)
C24 C29 C30 121.38(14)
C32 C30 C31 109.3(2)
C32 C30 C29 110.10(19)
C31 C30 C29 113.55(18)
C25 C33 C34 111.56(12)
C25 C33 C35 110.71(13)
C34 C33 C35 110.14(14)
C41 C36 C37 119.97(13)
C41 C36 N2 119.95(12)
C37 C36 N2 120.07(13)
C38 C37 C36 118.67(15)
C38 C37 C45 120.54(14)
C36 C37 C45 120.75(13)
C39 C38 C37 121.52(15)
C38 C39 C40 119.80(13)
C39 C40 C41 120.97(16)
C40 C41 C36 119.00(14)
C40 C41 C42 118.20(14)
C36 C41 C42 122.79(12)
C41 C42 C44 112.33(13)
C41 C42 C43 110.60(13)
C44 C42 C43 109.92(13)
C37 C45 C46 111.34(15)
C37 C45 C47 113.37(16)
C46 C45 C47 109.45(15)
C53 C48 C49 115.07(14)
C53 C48 Al1 125.95(11)
C49 C48 Al1 118.95(12)
C50 C49 C48 122.71(16)
C51 C50 C49 120.08(16)
C50 C51 C52 119.28(17)
C51 C52 C53 119.95(18)
C52 C53 C48 122.91(16)
N3 C54 C55 113.33(13)
O2 C55 C54 108.66(13)
O2 C56 C57 108.71(14)
O3 C57 C56 108.45(14)
O3 C58 C59 109.30(14)
N4 C59 C58 114.09(15)
N3 C60 C61 112.28(13)
O4 C61 C60 108.46(13)
O4 C62 C63 108.53(16)
O5 C63 C62 109.15(15)
O5 C64 C65 108.86(17)
N4 C65 C64 112.49(15)
N3 C66 C67 114.26(14)
O6 C67 C66 109.15(14)
O6 C68 C69 108.64(14)
O7 C69 C68 109.38(13)
O7 C70 C71 108.50(15)
N4 C71 C70 113.39(15)
C73 C72 C77 119.5(2)
C74 C73 C72 121.5(2)
C73 C74 C75 119.8(2)
C74 C75 C76 119.9(3)
C77 C76 C75 119.8(2)
C76 C77 C72 119.4(2)

loop_
_geom_bond_atom_site_label_1
_geom_bond_atom_site_label_2
_geom_bond_distance
K1 O6 2.7587(11)
K1 O2 2.8149(12)
K1 O7 2.8221(12)
K1 O4 2.8356(12)
K1 O5 2.8393(12)
K1 O3 2.8599(12)
K1 N3 3.0267(13)
K1 N4 3.0556(15)
Al1 N1 1.9676(12)
Al1 N2 1.9762(12)
Al1 C48 2.0081(15)
Al1 O1 2.1694(9)
O1 C13 1.3933(15)
O1 C1 1.3943(16)
O2 C56 1.423(2)
O2 C55 1.424(2)
O3 C58 1.415(2)
O3 C57 1.421(2)
O4 C62 1.422(2)
O4 C61 1.422(2)
O5 C64 1.415(2)
O5 C63 1.423(2)
O6 C67 1.415(2)
O6 C68 1.425(2)
O7 C70 1.423(2)
O7 C69 1.425(2)
N1 C2 1.3781(17)
N1 C24 1.4355(17)
N2 C12 1.3757(17)
N2 C36 1.4276(17)
N3 C54 1.468(2)
N3 C66 1.470(2)
N3 C60 1.4746(19)
N4 C71 1.467(3)
N4 C59 1.471(2)
N4 C65 1.476(2)
C1 C6 1.3734(18)
C1 C2 1.4007(19)
C2 C3 1.404(2)
C3 C4 1.405(2)
C4 C5 1.393(2)
C4 C20 1.536(2)
C5 C6 1.401(2)
C6 C7 1.5338(19)
C7 C19 1.5262(19)
C7 C8 1.5352(17)
C7 C18 1.544(2)
C8 C13 1.3701(18)
C8 C9 1.4029(19)
C9 C10 1.3987(19)
C10 C11 1.4045(19)
C10 C14 1.5423(19)
C11 C12 1.4055(19)
C12 C13 1.4027(18)
C14 C17 1.530(2)
C14 C15 1.534(2)
C14 C16 1.537(2)
C20 C22A 1.454(7)
C20 C21A 1.490(10)
C20 C23 1.496(4)
C20 C21 1.505(7)
C20 C22 1.591(5)
C20 C23A 1.639(7)
C24 C25 1.410(2)
C24 C29 1.413(2)
C25 C26 1.401(2)
C25 C33 1.521(2)
C26 C27 1.381(2)
C27 C28 1.379(3)
C28 C29 1.395(2)
C29 C30 1.518(2)
C30 C32 1.511(4)
C30 C31 1.516(3)
C33 C34 1.529(2)
C33 C35 1.535(2)
C36 C41 1.409(2)
C36 C37 1.412(2)
C37 C38 1.398(2)
C37 C45 1.514(2)
C38 C39 1.379(3)
C39 C40 1.379(2)
C40 C41 1.4040(19)
C41 C42 1.520(2)
C42 C44 1.529(2)
C42 C43 1.538(2)
C45 C46 1.524(3)
C45 C47 1.529(2)
C48 C53 1.403(2)
C48 C49 1.406(2)
C49 C50 1.396(3)
C50 C51 1.382(3)
C51 C52 1.384(3)
C52 C53 1.397(2)
C54 C55 1.510(2)
C56 C57 1.497(3)
C58 C59 1.501(3)
C60 C61 1.509(2)
C62 C63 1.494(3)
C64 C65 1.513(3)
C66 C67 1.507(3)
C68 C69 1.491(3)
C70 C71 1.510(3)
C72 C73 1.362(4)
C72 C77 1.378(4)
C73 C74 1.341(4)
C74 C75 1.360(4)
C75 C76 1.390(4)
C76 C77 1.362(4)
